data_7053669
loop_
_publ_author_name
'D\'eniz, Mariadel'
'Pas\'an, Jorge'
'Fabelo, Oscar'
'Ca\~nadillas-Delgado, Laura'
'Lloret, Francesc'
'Julve, Miguel'
'Ruiz-P\'erez, Catalina'

_publ_section_title
;
 Metal-organic coordination frameworks based on mixed methylmalonate and
 4,4&#x2032;-bipiridine ligands: synthesis, crystal structure and magnetic
 properties
;
_journal_issue 11
_journal_name_full 'New Journal of Chemistry'
_journal_page_first 2515
_journal_paper_doi 10.1039/c0nj00436g
_journal_volume 34
_journal_year 2010
_chemical_formula_sum 'C9 H8.9 Cl0.1 Fe N O4.9'
_chemical_formula_weight 268.87
_chemical_name_systematic
;
?
;
_space_group_IT_number 14
_symmetry_cell_setting monoclinic
_symmetry_space_group_name_Hall '-P 2yn'
_symmetry_space_group_name_H-M 'P 1 21/n 1'
_atom_sites_solution_hydrogens geom
_atom_sites_solution_primary direct
_atom_sites_solution_secondary difmap
_audit_creation_method SHELXL-97
_cell_angle_alpha 90.00
_cell_angle_beta 91.750(3)
_cell_angle_gamma 90.00
_cell_formula_units_Z 4
_cell_length_a 7.3274(3)
_cell_length_b 19.6916(8)
_cell_length_c 7.3642(3)
_cell_measurement_temperature 293(2)
_cell_volume 1062.07(8)
_computing_cell_refinement 'Dirax/lsq (Duisenberg & Schreurs, 1989-2000)'
_computing_data_collection 'Collect (Nonius BV, 1997-2000)'
_computing_data_reduction 'EvalCCD (Duisenberg & Schreurs 1990-2000)'
_computing_structure_refinement 'SHELXL-97 (Sheldrick, 1997)'
_computing_structure_solution 'SHELXS-97 (Sheldrick, 1997)'
_diffrn_ambient_temperature 293(2)
_diffrn_detector 'CCD plate'
_diffrn_detector_area_resol_mean 9
_diffrn_measured_fraction_theta_full 0.995
_diffrn_measured_fraction_theta_max 0.995
_diffrn_measurement_device '95mm CCD camera on \k-goniostat'
_diffrn_measurement_device_type KappaCCD
_diffrn_measurement_method 'CCD rotation images, thick slices'
_diffrn_radiation_monochromator 'horizonally mounted graphite crystal'
_diffrn_radiation_probe x-ray
_diffrn_radiation_source 'fine-focus sealed tube'
_diffrn_radiation_type MoK\a
_diffrn_radiation_wavelength 0.71073
_diffrn_reflns_av_R_equivalents 0.0253
_diffrn_reflns_av_sigmaI/netI 0.0275
_diffrn_reflns_limit_h_max 9
_diffrn_reflns_limit_h_min -9
_diffrn_reflns_limit_k_max 25
_diffrn_reflns_limit_k_min -25
_diffrn_reflns_limit_l_max 9
_diffrn_reflns_limit_l_min -9
_diffrn_reflns_number 10204
_diffrn_reflns_theta_full 27.50
_diffrn_reflns_theta_max 27.50
_diffrn_reflns_theta_min 2.95
_diffrn_source 'Enraf Nonius FR590'
_exptl_absorpt_coefficient_mu 1.448
_exptl_absorpt_correction_T_max 0.9181
_exptl_absorpt_correction_T_min 0.6705
_exptl_absorpt_correction_type sphere
_exptl_crystal_colour Red
_exptl_crystal_density_diffrn 1.681
_exptl_crystal_density_method 'not measured'
_exptl_crystal_description Prism
_exptl_crystal_F_000 547
_exptl_crystal_size_max 0.30
_exptl_crystal_size_mid 0.10
_exptl_crystal_size_min 0.06
_refine_diff_density_max 0.806
_refine_diff_density_min -0.308
_refine_diff_density_rms 0.068
_refine_ls_extinction_method none
_refine_ls_goodness_of_fit_ref 1.118
_refine_ls_hydrogen_treatment mixed
_refine_ls_matrix_type full
_refine_ls_number_parameters 186
_refine_ls_number_reflns 2435
_refine_ls_number_restraints 2
_refine_ls_restrained_S_all 1.118
_refine_ls_R_factor_all 0.0494
_refine_ls_R_factor_gt 0.0351
_refine_ls_shift/su_max 0.000
_refine_ls_shift/su_mean 0.000
_refine_ls_structure_factor_coef Fsqd
_refine_ls_weighting_details 'calc w=1/[\s^2^(Fo^2^)+(0.0313P)^2^+1.0107P] where P=(Fo^2^+2Fc^2^)/3'
_refine_ls_weighting_scheme calc
_refine_ls_wR_factor_gt 0.0776
_refine_ls_wR_factor_ref 0.0830
_reflns_number_gt 2008
_reflns_number_total 2435
_reflns_threshold_expression >2sigma(I)
_cod_data_source_file c0nj00436g.txt
_cod_data_source_block Compound2
_cod_depositor_comments
;
The following automatic conversions were performed:

'_symmetry_cell_setting' value 'Monoclinic' changed to 'monoclinic'
according to /home/saulius/struct/CIF-dictionaries/cif_core.dic
dictionary named 'cif_core.dic' version 2.4.2 from 2011-04-26.

Automatic conversion script
Id: cif_fix_values 1891 2012-01-12 08:04:46Z andrius 
;
_cod_original_cell_volume 1062.07(7)
_cod_original_sg_symbol_H-M P21/n
_cod_original_formula_sum 'C9 H8.90 Cl0.10 Fe N O4.90'
_cod_database_code 7053669

loop_
_symmetry_equiv_pos_as_xyz
'x, y, z'
'-x+1/2, y+1/2, -z+1/2'
'-x, -y, -z'
'x-1/2, -y-1/2, z-1/2'

loop_
_atom_site_label
_atom_site_type_symbol
_atom_site_fract_x
_atom_site_fract_y
_atom_site_fract_z
_atom_site_U_iso_or_equiv
_atom_site_adp_type
_atom_site_occupancy
_atom_site_symmetry_multiplicity
_atom_site_calc_flag
_atom_site_refinement_flags
_atom_site_disorder_assembly
_atom_site_disorder_group
Fe1 Fe 0.46238(4) 0.212483(17) 0.44000(4) 0.01981(11) Uani 1 1 d D . .
N1 N 0.6678(3) 0.13082(11) 0.4630(3) 0.0271(5) Uani 1 1 d . . .
Cl1 Cl 0.2525(2) 0.29105(9) 0.4363(3) 0.0421(4) Uani 0.10 1 d PD . .
O1H O 0.2525(2) 0.29105(9) 0.4363(3) 0.0421(4) Uani 0.90 1 d PD . .
O2 O 0.6227(2) 0.26753(9) 0.6296(2) 0.0293(4) Uani 1 1 d . . .
O4 O 0.6195(2) 0.26425(9) 0.2464(2) 0.0269(4) Uani 1 1 d . . .
O1 O 0.8346(2) 0.34091(9) 0.7219(2) 0.0283(4) Uani 1 1 d . . .
O3 O 0.8284(2) 0.33696(9) 0.1556(2) 0.0297(4) Uani 1 1 d . . .
C1 C 0.7180(3) 0.32009(12) 0.6077(3) 0.0221(5) Uani 1 1 d . A .
C2 C 0.6843(4) 0.36173(13) 0.4341(3) 0.0289(6) Uani 1 1 d . . .
H2 H 0.5540 0.3730 0.4310 0.035 Uiso 1 1 calc R A .
C3 C 0.7141(3) 0.31729(12) 0.2658(3) 0.0220(5) Uani 1 1 d . A .
C4 C 0.7830(6) 0.42801(16) 0.4327(5) 0.0570(9) Uani 1 1 d . A .
H4A H 0.7533 0.4517 0.3217 0.086 Uiso 1 1 calc R . .
H4B H 0.9122 0.4200 0.4414 0.086 Uiso 1 1 calc R . .
H4C H 0.7469 0.4550 0.5342 0.086 Uiso 1 1 calc R . .
C7 C 0.9313(3) 0.02746(13) 0.4933(3) 0.0261(5) Uani 1 1 d . . .
C5A C 0.8374(10) 0.1394(4) 0.4138(13) 0.0384(17) Uani 0.70(2) 1 d P A 1
H5A H 0.8698 0.1816 0.3679 0.046 Uiso 0.70(2) 1 calc PR A 1
C6A C 0.9708(9) 0.0897(4) 0.4260(13) 0.0370(16) Uani 0.70(2) 1 d P A 1
H6A H 1.0880 0.0990 0.3878 0.044 Uiso 0.70(2) 1 calc PR A 1
C8A C 0.7510(12) 0.0180(4) 0.5527(17) 0.055(3) Uani 0.70(2) 1 d P A 1
H8A H 0.7166 -0.0230 0.6044 0.067 Uiso 0.70(2) 1 calc PR A 1
C9A C 0.6284(12) 0.0700(4) 0.5328(17) 0.049(2) Uani 0.70(2) 1 d P A 1
H9A H 0.5099 0.0627 0.5703 0.059 Uiso 0.70(2) 1 calc PR A 1
C5B C 0.798(4) 0.1222(12) 0.339(4) 0.059(7) Uani 0.30(2) 1 d P A 2
H5B H 0.7991 0.1518 0.2409 0.070 Uiso 0.30(2) 1 calc PR A 2
C6B C 0.925(3) 0.0735(12) 0.350(4) 0.058(7) Uani 0.30(2) 1 d P A 2
H6B H 1.0110 0.0704 0.2595 0.070 Uiso 0.30(2) 1 calc PR A 2
C8B C 0.807(3) 0.0367(13) 0.611(3) 0.054(7) Uani 0.30(2) 1 d P A 2
H8B H 0.8057 0.0082 0.7117 0.065 Uiso 0.30(2) 1 calc PR A 2
C9B C 0.675(3) 0.0876(12) 0.594(2) 0.039(5) Uani 0.30(2) 1 d P A 2
H9B H 0.5879 0.0904 0.6824 0.047 Uiso 0.30(2) 1 calc PR A 2
H1 H 0.182(6) 0.277(2) 0.537(6) 0.069(13) Uiso 0.90 1 d P . .

loop_
_atom_site_aniso_label
_atom_site_aniso_U_11
_atom_site_aniso_U_22
_atom_site_aniso_U_33
_atom_site_aniso_U_23
_atom_site_aniso_U_13
_atom_site_aniso_U_12
Fe1 0.01893(18) 0.02377(18) 0.01683(17) 0.00135(14) 0.00208(12) 0.00137(14)
N1 0.0228(11) 0.0272(11) 0.0314(12) 0.0024(9) 0.0046(9) 0.0055(8)
Cl1 0.0430(10) 0.0465(11) 0.0368(10) 0.0010(8) 0.0030(8) 0.0062(8)
O1H 0.0430(10) 0.0465(11) 0.0368(10) 0.0010(8) 0.0030(8) 0.0062(8)
O2 0.0317(10) 0.0357(10) 0.0204(9) 0.0045(7) -0.0029(7) -0.0081(8)
O4 0.0314(9) 0.0298(9) 0.0199(8) -0.0006(7) 0.0067(7) -0.0065(8)
O1 0.0300(9) 0.0286(10) 0.0259(9) 0.0010(7) -0.0054(7) -0.0026(7)
O3 0.0314(10) 0.0298(10) 0.0287(9) -0.0046(8) 0.0126(7) -0.0058(8)
C1 0.0236(12) 0.0248(12) 0.0182(11) -0.0009(10) 0.0053(9) 0.0051(10)
C2 0.0439(15) 0.0241(13) 0.0188(12) 0.0000(10) 0.0030(10) 0.0040(11)
C3 0.0231(12) 0.0247(12) 0.0183(11) 0.0032(10) 0.0015(9) 0.0049(10)
C4 0.099(3) 0.0361(18) 0.0365(17) 0.0013(14) 0.0079(18) -0.0087(18)
C7 0.0255(13) 0.0256(13) 0.0275(13) 0.0012(10) 0.0044(10) 0.0040(10)
C5A 0.029(3) 0.028(3) 0.059(5) 0.013(3) 0.008(3) 0.001(2)
C6A 0.019(2) 0.035(3) 0.058(4) 0.012(3) 0.005(2) 0.0018(19)
C8A 0.034(4) 0.029(3) 0.104(7) 0.018(4) 0.032(4) 0.004(2)
C9A 0.030(3) 0.032(3) 0.087(7) 0.012(4) 0.027(4) 0.006(2)
C5B 0.067(14) 0.049(12) 0.062(13) 0.040(10) 0.042(10) 0.039(10)
C6B 0.055(12) 0.050(11) 0.071(14) 0.034(10) 0.045(10) 0.030(9)
C8B 0.052(12) 0.060(13) 0.053(10) 0.050(9) 0.031(8) 0.034(9)
C9B 0.041(10) 0.049(11) 0.028(7) 0.018(6) 0.021(6) 0.027(8)

loop_
_atom_type_symbol
_atom_type_description
_atom_type_scat_dispersion_real
_atom_type_scat_dispersion_imag
_atom_type_scat_source
C C 0.0033 0.0016 'International Tables Vol C Tables 4.2.6.8 and 6.1.1.4'
H H 0.0000 0.0000 'International Tables Vol C Tables 4.2.6.8 and 6.1.1.4'
O O 0.0106 0.0060 'International Tables Vol C Tables 4.2.6.8 and 6.1.1.4'
Fe Fe 0.3463 0.8444 'International Tables Vol C Tables 4.2.6.8 and 6.1.1.4'
N N 0.0061 0.0033 'International Tables Vol C Tables 4.2.6.8 and 6.1.1.4'
Cl Cl 0.1484 0.1585 'International Tables Vol C Tables 4.2.6.8 and 6.1.1.4'

loop_
_geom_angle_atom_site_label_1
_geom_angle_atom_site_label_2
_geom_angle_atom_site_label_3
_geom_angle
_geom_angle_site_symmetry_1
_geom_angle_site_symmetry_3
O2 Fe1 O1 171.17(7) . 4_565
O2 Fe1 O4 83.94(7) . .
O1 Fe1 O4 88.00(7) 4_565 .
O2 Fe1 O3 90.09(7) . 4_566
O1 Fe1 O3 97.80(7) 4_565 4_566
O4 Fe1 O3 173.65(7) . 4_566
O2 Fe1 Cl1 91.27(7) . .
O1 Fe1 Cl1 92.73(7) 4_565 .
O4 Fe1 Cl1 92.74(7) . .
O3 Fe1 Cl1 89.57(7) 4_566 .
O2 Fe1 N1 87.63(8) . .
O1 Fe1 N1 88.92(7) 4_565 .
O4 Fe1 N1 91.07(7) . .
O3 Fe1 N1 86.48(7) 4_566 .
Cl1 Fe1 N1 175.90(8) . .
C9B N1 C5A 105.8(9) . .
C9B N1 C9A 28.9(8) . .
C5A N1 C9A 116.0(5) . .
C9B N1 C5B 114.1(11) . .
C5A N1 C5B 30.5(13) . .
C9A N1 C5B 108.2(9) . .
C9B N1 Fe1 123.6(8) . .
C5A N1 Fe1 122.2(4) . .
C9A N1 Fe1 121.8(4) . .
C5B N1 Fe1 122.3(7) . .
C1 O2 Fe1 129.78(15) . .
C3 O4 Fe1 129.11(15) . .
C1 O1 Fe1 128.75(16) . 4_666
C3 O3 Fe1 132.72(16) . 4_665
O1 C1 O2 123.6(2) . .
O1 C1 C2 118.4(2) . .
O2 C1 C2 118.0(2) . .
C4 C2 C1 114.1(2) . .
C4 C2 C3 114.3(2) . .
C1 C2 C3 110.2(2) . .
O3 C3 O4 124.3(2) . .
O3 C3 C2 117.6(2) . .
O4 C3 C2 118.1(2) . .
C8B C7 C6A 106.3(10) . .
C8B C7 C6B 114.4(10) . .
C6A C7 C6B 30.3(12) . .
C8B C7 C8A 29.2(12) . .
C6A C7 C8A 116.3(5) . .
C6B C7 C8A 108.2(9) . .
C8B C7 C7 123.5(8) . 3_756
C6A C7 C7 122.2(4) . 3_756
C6B C7 C7 122.2(7) . 3_756
C8A C7 C7 121.5(4) . 3_756
N1 C5A C6A 124.2(6) . .
C7 C6A C5A 120.3(6) . .
C9A C8A C7 118.9(6) . .
N1 C9A C8A 124.2(7) . .
C6B C5B N1 123.9(14) . .
C5B C6B C7 121.0(14) . .
C7 C8B C9B 122.8(13) . .
N1 C9B C8B 123.8(14) . .

loop_
_geom_bond_atom_site_label_1
_geom_bond_atom_site_label_2
_geom_bond_distance
_geom_bond_site_symmetry_2
Fe1 O2 2.0986(17) .
Fe1 O1 2.1143(17) 4_565
Fe1 O4 2.1206(16) .
Fe1 O3 2.1280(17) 4_566
Fe1 Cl1 2.1811(18) .
Fe1 N1 2.206(2) .
N1 C9B 1.287(17) .
N1 C5A 1.316(8) .
N1 C9A 1.338(8) .
N1 C5B 1.349(18) .
O2 C1 1.261(3) .
O4 C3 1.259(3) .
O1 C1 1.249(3) .
O1 Fe1 2.1143(17) 4_666
O3 C3 1.245(3) .
O3 Fe1 2.1280(17) 4_665
C1 C2 1.533(3) .
C2 C4 1.492(4) .
C2 C3 1.538(3) .
C7 C8B 1.287(19) .
C7 C6A 1.357(7) .
C7 C6B 1.394(18) .
C7 C8A 1.417(9) .
C7 C7 1.479(5) 3_756
C5A C6A 1.384(11) .
C8A C9A 1.368(13) .
C5B C6B 1.34(2) .
C8B C9B 1.40(3) .
